data_8105029
loop_
_publ_author_name
'Liu, Weiping'

_publ_section_title
;
 Crystal structure of
 N&#x2032;,2-bis((E)-2-chloro-6-hydroxybenzylidene)hydrazine-1-carbothiohydrazide,
 C15H12Cl2N4O2S
;
_journal_issue 1
_journal_name_full 'Zeitschrift f\"ur Kristallographie - New Crystal Structures'
_journal_page_first 99
_journal_page_last 100
_journal_paper_doi 10.1515/ncrs-2019-0518
_journal_volume 235
_journal_year 2019
_chemical_formula_moiety 'C15 H12 Cl2 N4 O2 S'
_chemical_formula_sum 'C15 H12 Cl2 N4 O2 S'
_chemical_formula_weight 383.25
_space_group_crystal_system monoclinic
_space_group_IT_number 14
_space_group_name_Hall '-P 2ybc'
_space_group_name_H-M_alt 'P 1 21/c 1'
_atom_sites_solution_hydrogens geom
_cell_angle_alpha 90
_cell_angle_beta 105.987(9)
_cell_angle_gamma 90
_cell_formula_units_Z 4
_cell_length_a 12.236(7)
_cell_length_b 20.199(10)
_cell_length_c 6.992(4)
_cell_measurement_reflns_used 3291
_cell_measurement_temperature 293(2)
_cell_measurement_theta_max 26.64
_cell_measurement_theta_min 2.66
_cell_volume 1661.3(16)
_computing_cell_refinement 'APEX2-2008 [1]'
_computing_data_collection 'APEX2-2008 [1]'
_computing_data_reduction 'SAINT- 2008 [1]'
_computing_molecular_graphics 'SHELXTL [2]'
_computing_publication_material 'SHELXTL [2]'
_computing_structure_refinement 'SHELXL-2018/3 [2]'
_computing_structure_solution 'Bruker SHELXTL [2]'
_diffrn_ambient_temperature 293(2)
_diffrn_measured_fraction_theta_full 0.995
_diffrn_measured_fraction_theta_max 0.993
_diffrn_measurement_device_type 'Bruker APEX-II CCD'
_diffrn_measurement_method '\f and \w scans'
_diffrn_radiation_type MoK\a
_diffrn_radiation_wavelength 0.71073
_diffrn_reflns_av_R_equivalents 0.0689
_diffrn_reflns_av_unetI/netI 0.0813
_diffrn_reflns_Laue_measured_fraction_full 0.995
_diffrn_reflns_Laue_measured_fraction_max 0.993
_diffrn_reflns_limit_h_max 15
_diffrn_reflns_limit_h_min -14
_diffrn_reflns_limit_k_max 25
_diffrn_reflns_limit_k_min -16
_diffrn_reflns_limit_l_max 8
_diffrn_reflns_limit_l_min -8
_diffrn_reflns_number 9168
_diffrn_reflns_point_group_measured_fraction_full 0.995
_diffrn_reflns_point_group_measured_fraction_max 0.993
_diffrn_reflns_theta_full 25.242
_diffrn_reflns_theta_max 26.365
_diffrn_reflns_theta_min 2.004
_diffrn_source 'fine-focus sealed tube'
_exptl_absorpt_coefficient_mu 0.532
_exptl_absorpt_correction_T_max 0.901
_exptl_absorpt_correction_T_min 0.878
_exptl_absorpt_correction_type multi-scan
_exptl_absorpt_process_details 'SADABS; Bruker, 2008 [1]'
_exptl_crystal_colour yellow
_exptl_crystal_density_diffrn 1.532
_exptl_crystal_density_method 'not measured'
_exptl_crystal_description block
_exptl_crystal_F_000 784
_exptl_crystal_size_max 0.250
_exptl_crystal_size_mid 0.230
_exptl_crystal_size_min 0.200
_refine_diff_density_max 0.373
_refine_diff_density_min -0.790
_refine_diff_density_rms 0.086
_refine_ls_extinction_coef .
_refine_ls_extinction_method none
_refine_ls_goodness_of_fit_ref 1.143
_refine_ls_hydrogen_treatment constr
_refine_ls_matrix_type full
_refine_ls_number_parameters 220
_refine_ls_number_reflns 3378
_refine_ls_number_restraints 0
_refine_ls_restrained_S_all 1.143
_refine_ls_R_factor_all 0.1005
_refine_ls_R_factor_gt 0.0707
_refine_ls_shift/su_max 0.000
_refine_ls_shift/su_mean 0.000
_refine_ls_structure_factor_coef Fsqd
_refine_ls_weighting_details 'w=1/[\s^2^(Fo^2^)+(0.0480P)^2^+4.9000P] where P=(Fo^2^+2Fc^2^)/3'
_refine_ls_weighting_scheme calc
_refine_ls_wR_factor_gt 0.1639
_refine_ls_wR_factor_ref 0.1917
_reflns_Friedel_coverage 0.000
_reflns_Friedel_fraction_full .
_reflns_Friedel_fraction_max .
_reflns_number_gt 2520
_reflns_number_total 3378
_reflns_threshold_expression 'I > 2\s(I)'
_cod_data_source_file suppl_ncrs-2019-0518_suppl.cif
_cod_data_source_block 1
_cod_original_cell_volume 1661.2(16)
_cod_original_sg_symbol_H-M 'P 21/c'
_cod_database_code 8105029
_shelx_space_group_comment
;
The symmetry employed for this shelxl refinement is uniquely defined
by the following loop, which should always be used as a source of
symmetry information in preference to the above space-group names.
They are only intended as comments.
;
_shelx_estimated_absorpt_t_min 0.878
_shelx_estimated_absorpt_t_max 0.901

loop_
_space_group_symop_operation_xyz
'x, y, z'
'-x, y+1/2, -z+1/2'
'-x, -y, -z'
'x, -y-1/2, z-1/2'

loop_
_atom_site_label
_atom_site_type_symbol
_atom_site_fract_x
_atom_site_fract_y
_atom_site_fract_z
_atom_site_U_iso_or_equiv
_atom_site_adp_type
_atom_site_occupancy
_atom_site_site_symmetry_order
_atom_site_calc_flag
_atom_site_refinement_flags_posn
_atom_site_refinement_flags_adp
_atom_site_refinement_flags_occupancy
_atom_site_disorder_assembly
_atom_site_disorder_group
Cl1 Cl 0.31512(18) 0.21522(9) -0.1292(3) 0.0594(6) Uani 1 1 d . . . . .
Cl2 Cl 0.94512(15) 0.15008(9) 1.1821(3) 0.0539(5) Uani 1 1 d . . . . .
S1 S 0.38836(14) -0.00951(7) 0.7008(3) 0.0413(4) Uani 1 1 d . . . . .
O1 O 0.1927(5) 0.0069(3) 0.1848(9) 0.0676(18) Uani 1 1 d . . . . .
H1B H 0.242408 0.020337 0.281267 0.101 Uiso 1 1 calc R U . . .
O2 O 0.5682(4) 0.2751(2) 0.8937(9) 0.0478(13) Uani 1 1 d . . . . .
H2B H 0.536599 0.246184 0.941218 0.072 Uiso 1 1 calc R U . . .
N1 N 0.4327(4) 0.1050(2) 0.5477(8) 0.0352(13) Uani 1 1 d . . . . .
H1 H 0.469142 0.141719 0.554194 0.042 Uiso 1 1 calc R U . . .
N2 N 0.3486(4) 0.0885(2) 0.3793(8) 0.0339(12) Uani 1 1 d . . . . .
N3 N 0.5419(4) 0.0806(2) 0.8591(9) 0.0398(14) Uani 1 1 d . . . . .
H3 H 0.567780 0.052397 0.952908 0.048 Uiso 1 1 calc R U . . .
N4 N 0.5887(4) 0.1441(2) 0.8734(8) 0.0354(12) Uani 1 1 d . . . . .
C1 C 0.3400(5) 0.1216(3) 0.2229(9) 0.0318(15) Uani 1 1 d . . . . .
H1A H 0.388574 0.157097 0.224392 0.038 Uiso 1 1 calc R U . . .
C2 C 0.2545(5) 0.1043(3) 0.0404(10) 0.0346(15) Uani 1 1 d . . . . .
C3 C 0.1859(5) 0.0466(3) 0.0305(11) 0.0460(19) Uani 1 1 d . . . . .
C4 C 0.1094(6) 0.0304(4) -0.1542(13) 0.055(2) Uani 1 1 d . . . . .
H4A H 0.064647 -0.007335 -0.163118 0.067 Uiso 1 1 calc R U . . .
C5 C 0.0988(6) 0.0675(4) -0.3182(11) 0.050(2) Uani 1 1 d . . . . .
H5A H 0.047441 0.054759 -0.437151 0.061 Uiso 1 1 calc R U . . .
C6 C 0.1630(6) 0.1245(4) -0.3129(11) 0.0493(19) Uani 1 1 d . . . . .
H6A H 0.155354 0.150320 -0.426102 0.059 Uiso 1 1 calc R U . . .
C7 C 0.2384(5) 0.1415(3) -0.1343(10) 0.0364(16) Uani 1 1 d . . . . .
C8 C 0.6894(5) 0.1497(3) 0.9934(9) 0.0327(14) Uani 1 1 d . . . . .
H8A H 0.728025 0.112274 1.053934 0.039 Uiso 1 1 calc R U . . .
C9 C 0.7427(5) 0.2146(3) 1.0342(9) 0.0299(13) Uani 1 1 d . . . . .
C10 C 0.6825(5) 0.2744(3) 0.9868(9) 0.0341(14) Uani 1 1 d . . . . .
C11 C 0.7335(6) 0.3355(3) 1.0375(10) 0.0408(16) Uani 1 1 d . . . . .
H11A H 0.690843 0.374159 1.007099 0.049 Uiso 1 1 calc R U . . .
C12 C 0.8483(6) 0.3386(3) 1.1336(11) 0.0439(17) Uani 1 1 d . . . . .
H12A H 0.882653 0.379574 1.169175 0.053 Uiso 1 1 calc R U . . .
C13 C 0.9127(5) 0.2817(3) 1.1776(11) 0.0436(16) Uani 1 1 d . . . . .
H13A H 0.990466 0.284324 1.237444 0.052 Uiso 1 1 calc R U . . .
C14 C 0.8608(5) 0.2209(3) 1.1320(10) 0.0346(14) Uani 1 1 d . . . . .
C15 C 0.4569(5) 0.0632(3) 0.7003(9) 0.0304(14) Uani 1 1 d . . . . .

loop_
_atom_site_aniso_label
_atom_site_aniso_U_11
_atom_site_aniso_U_22
_atom_site_aniso_U_33
_atom_site_aniso_U_23
_atom_site_aniso_U_13
_atom_site_aniso_U_12
Cl1 0.0742(13) 0.0454(10) 0.0536(11) 0.0076(9) 0.0093(10) -0.0168(9)
Cl2 0.0378(8) 0.0464(10) 0.0660(12) 0.0022(9) -0.0052(9) 0.0100(8)
S1 0.0425(8) 0.0249(7) 0.0486(9) 0.0004(7) -0.0006(8) -0.0109(7)
O1 0.065(4) 0.047(3) 0.073(4) 0.015(3) -0.012(3) -0.030(3)
O2 0.032(2) 0.031(2) 0.070(3) 0.006(2) -0.003(2) 0.0020(18)
N1 0.033(3) 0.025(3) 0.039(3) 0.000(2) -0.004(2) -0.008(2)
N2 0.030(2) 0.027(2) 0.038(3) -0.003(2) -0.001(2) -0.003(2)
N3 0.040(3) 0.025(3) 0.042(3) 0.006(2) -0.010(2) -0.008(2)
N4 0.036(3) 0.024(3) 0.039(3) 0.000(2) -0.001(2) -0.007(2)
C1 0.032(3) 0.019(3) 0.038(4) -0.001(2) -0.001(3) -0.002(2)
C2 0.027(3) 0.027(3) 0.043(4) -0.004(3) -0.002(3) 0.002(2)
C3 0.035(3) 0.032(4) 0.060(5) -0.005(3) -0.005(3) -0.001(3)
C4 0.039(4) 0.040(4) 0.073(5) -0.009(4) -0.010(4) -0.009(3)
C5 0.043(4) 0.053(4) 0.042(4) -0.012(3) -0.011(3) 0.006(3)
C6 0.044(4) 0.051(4) 0.043(4) -0.005(4) -0.004(3) 0.015(3)
C7 0.032(3) 0.029(3) 0.043(4) -0.006(3) 0.001(3) 0.005(2)
C8 0.032(3) 0.025(3) 0.035(3) 0.002(2) -0.003(3) 0.000(2)
C9 0.030(3) 0.023(3) 0.032(3) 0.000(2) 0.001(2) -0.003(2)
C10 0.035(3) 0.026(3) 0.034(3) 0.002(2) -0.002(3) -0.003(3)
C11 0.051(4) 0.024(3) 0.046(4) 0.002(3) 0.009(3) 0.000(3)
C12 0.048(4) 0.035(4) 0.048(4) -0.008(3) 0.013(3) -0.018(3)
C13 0.036(3) 0.048(4) 0.043(4) -0.007(3) 0.005(3) -0.015(3)
C14 0.032(3) 0.030(3) 0.035(3) 0.001(3) -0.002(3) 0.000(2)
C15 0.028(3) 0.020(3) 0.038(3) -0.001(2) 0.000(3) 0.001(2)

loop_
_atom_type_symbol
_atom_type_description
_atom_type_scat_dispersion_real
_atom_type_scat_dispersion_imag
_atom_type_scat_source
C C 0.0033 0.0016 'International Tables Vol C Tables 4.2.6.8 and 6.1.1.4'
H H 0.0000 0.0000 'International Tables Vol C Tables 4.2.6.8 and 6.1.1.4'
Cl Cl 0.1484 0.1585 'International Tables Vol C Tables 4.2.6.8 and 6.1.1.4'
N N 0.0061 0.0033 'International Tables Vol C Tables 4.2.6.8 and 6.1.1.4'
O O 0.0106 0.0060 'International Tables Vol C Tables 4.2.6.8 and 6.1.1.4'
S S 0.1246 0.1234 'International Tables Vol C Tables 4.2.6.8 and 6.1.1.4'

loop_
_geom_angle_atom_site_label_1
_geom_angle_atom_site_label_2
_geom_angle_atom_site_label_3
_geom_angle
_geom_angle_site_symmetry_1
_geom_angle_site_symmetry_3
C3 O1 H1B 109.5 . .
C10 O2 H2B 109.5 . .
C15 N1 N2 118.8(5) . .
C15 N1 H1 120.6 . .
N2 N1 H1 120.6 . .
C1 N2 N1 118.6(5) . .
C15 N3 N4 120.6(5) . .
C15 N3 H3 119.7 . .
N4 N3 H3 119.7 . .
C8 N4 N3 115.2(5) . .
N2 C1 C2 120.2(5) . .
N2 C1 H1A 119.9 . .
C2 C1 H1A 119.9 . .
C7 C2 C3 117.2(6) . .
C7 C2 C1 122.1(5) . .
C3 C2 C1 120.7(6) . .
O1 C3 C4 118.7(6) . .
O1 C3 C2 123.4(6) . .
C4 C3 C2 117.9(7) . .
C5 C4 C3 122.3(7) . .
C5 C4 H4A 118.8 . .
C3 C4 H4A 118.8 . .
C4 C5 C6 121.2(6) . .
C4 C5 H5A 119.4 . .
C6 C5 H5A 119.4 . .
C7 C6 C5 117.6(7) . .
C7 C6 H6A 121.2 . .
C5 C6 H6A 121.2 . .
C6 C7 C2 123.8(6) . .
C6 C7 Cl1 116.8(6) . .
C2 C7 Cl1 119.4(4) . .
N4 C8 C9 120.2(5) . .
N4 C8 H8A 119.9 . .
C9 C8 H8A 119.9 . .
C10 C9 C14 115.6(5) . .
C10 C9 C8 123.3(5) . .
C14 C9 C8 121.0(5) . .
O2 C10 C11 116.1(5) . .
O2 C10 C9 121.4(5) . .
C11 C10 C9 122.4(5) . .
C12 C11 C10 119.4(6) . .
C12 C11 H11A 120.3 . .
C10 C11 H11A 120.3 . .
C13 C12 C11 120.8(6) . .
C13 C12 H12A 119.6 . .
C11 C12 H12A 119.6 . .
C14 C13 C12 119.5(5) . .
C14 C13 H13A 120.2 . .
C12 C13 H13A 120.2 . .
C13 C14 C9 122.2(5) . .
C13 C14 Cl2 118.4(4) . .
C9 C14 Cl2 119.3(5) . .
N1 C15 N3 116.6(5) . .
N1 C15 S1 123.6(4) . .
N3 C15 S1 119.8(5) . .

loop_
_geom_bond_atom_site_label_1
_geom_bond_atom_site_label_2
_geom_bond_distance
_geom_bond_site_symmetry_2
Cl1 C7 1.755(6) .
Cl2 C14 1.742(6) .
S1 C15 1.691(6) .
O1 C3 1.329(9) .
O1 H1B 0.8200 .
O2 C10 1.370(7) .
O2 H2B 0.8200 .
N1 C15 1.329(8) .
N1 N2 1.375(7) .
N1 H1 0.8600 .
N2 C1 1.260(8) .
N3 C15 1.343(7) .
N3 N4 1.397(6) .
N3 H3 0.8600 .
N4 C8 1.291(7) .
C1 C2 1.452(8) .
C1 H1A 0.9300 .
C2 C7 1.401(9) .
C2 C3 1.426(9) .
C3 C4 1.410(9) .
C4 C5 1.346(11) .
C4 H4A 0.9300 .
C5 C6 1.390(10) .
C5 H5A 0.9300 .
C6 C7 1.376(9) .
C6 H6A 0.9300 .
C8 C9 1.456(8) .
C8 H8A 0.9300 .
C9 C10 1.406(8) .
C9 C14 1.424(8) .
C10 C11 1.385(8) .
C11 C12 1.382(9) .
C11 H11A 0.9300 .
C12 C13 1.379(10) .
C12 H12A 0.9300 .
C13 C14 1.379(8) .
C13 H13A 0.9300 .

loop_
_geom_hbond_atom_site_label_D
_geom_hbond_atom_site_label_H
_geom_hbond_atom_site_label_A
_geom_hbond_distance_DH
_geom_hbond_distance_HA
_geom_hbond_distance_DA
_geom_hbond_angle_DHA
_geom_hbond_site_symmetry_A
_geom_hbond_publ_flag
C11 H11A S1 0.93 2.79 3.664(7) 156.5 2_656 yes
C4 H4A Cl2 0.93 2.89 3.701(8) 146.8 3_656 yes
C1 H1A O2 0.93 2.58 3.427(7) 151.0 4_565 yes
N3 H3 S1 0.86 2.49 3.288(6) 155.2 3_657 yes
N1 H1 O2 0.86 2.51 3.279(7) 149.4 4_565 yes
O2 H2B N4 0.82 2.25 2.666(7) 112.1 . yes
O2 H2B Cl1 0.82 2.69 3.287(5) 130.9 1_556 yes
O1 H1B N2 0.82 1.89 2.604(7) 145.2 . yes
C11 H11A S1 0.93 2.79 3.664(7) 156.5 2_656 yes
C4 H4A Cl2 0.93 2.89 3.701(8) 146.8 3_656 yes
C1 H1A O2 0.93 2.58 3.427(7) 151.0 4_565 yes
N3 H3 S1 0.86 2.49 3.288(6) 155.2 3_657 yes
N1 H1 O2 0.86 2.51 3.279(7) 149.4 4_565 yes
O2 H2B N4 0.82 2.25 2.666(7) 112.1 . yes
O2 H2B Cl1 0.82 2.69 3.287(5) 130.9 1_556 yes
O1 H1B N2 0.82 1.89 2.604(7) 145.2 . yes
C11 H11A S1 0.93 2.79 3.664(7) 156.5 2_656 yes
C4 H4A Cl2 0.93 2.89 3.701(8) 146.8 3_656 yes
C1 H1A O2 0.93 2.58 3.427(7) 151.0 4_565 yes
N3 H3 S1 0.86 2.49 3.288(6) 155.2 3_657 yes
N1 H1 O2 0.86 2.51 3.279(7) 149.4 4_565 yes
O2 H2B N4 0.82 2.25 2.666(7) 112.1 . yes
O2 H2B Cl1 0.82 2.69 3.287(5) 130.9 1_556 yes
O1 H1B N2 0.82 1.89 2.604(7) 145.2 . yes
C11 H11A S1 0.93 2.79 3.664(7) 156.5 2_656 yes
C4 H4A Cl2 0.93 2.89 3.701(8) 146.8 3_656 yes
C1 H1A O2 0.93 2.58 3.427(7) 151.0 4_565 yes
N3 H3 S1 0.86 2.49 3.288(6) 155.2 3_657 yes
N1 H1 O2 0.86 2.51 3.279(7) 149.4 4_565 yes
O2 H2B N4 0.82 2.25 2.666(7) 112.1 . yes
O2 H2B Cl1 0.82 2.69 3.287(5) 130.9 1_556 yes
O1 H1B N2 0.82 1.89 2.604(7) 145.2 . yes
C11 H11A S1 0.93 2.79 3.664(7) 156.5 2_656 yes
C4 H4A Cl2 0.93 2.89 3.701(8) 146.8 3_656 yes
C1 H1A O2 0.93 2.58 3.427(7) 151.0 4_565 yes
N3 H3 S1 0.86 2.49 3.288(6) 155.2 3_657 yes
N1 H1 O2 0.86 2.51 3.279(7) 149.4 4_565 yes
O2 H2B N4 0.82 2.25 2.666(7) 112.1 . yes
O2 H2B Cl1 0.82 2.69 3.287(5) 130.9 1_556 yes
O1 H1B N2 0.82 1.89 2.604(7) 145.2 . yes
C11 H11A S1 0.93 2.79 3.664(7) 156.5 2_656 yes
C4 H4A Cl2 0.93 2.89 3.701(8) 146.8 3_656 yes
C1 H1A O2 0.93 2.58 3.427(7) 151.0 4_565 yes
N3 H3 S1 0.86 2.49 3.288(6) 155.2 3_657 yes
N1 H1 O2 0.86 2.51 3.279(7) 149.4 4_565 yes
O2 H2B N4 0.82 2.25 2.666(7) 112.1 . yes
O2 H2B Cl1 0.82 2.69 3.287(5) 130.9 1_556 yes
O1 H1B N2 0.82 1.89 2.604(7) 145.2 . yes
C11 H11A S1 0.93 2.79 3.664(7) 156.5 2_656 yes
C4 H4A Cl2 0.93 2.89 3.701(8) 146.8 3_656 yes
C1 H1A O2 0.93 2.58 3.427(7) 151.0 4_565 yes
N3 H3 S1 0.86 2.49 3.288(6) 155.2 3_657 yes
N1 H1 O2 0.86 2.51 3.279(7) 149.4 4_565 yes
O2 H2B N4 0.82 2.25 2.666(7) 112.1 . yes
O2 H2B Cl1 0.82 2.69 3.287(5) 130.9 1_556 yes
O1 H1B N2 0.82 1.89 2.604(7) 145.2 . yes
C11 H11A S1 0.93 2.79 3.664(7) 156.5 2_656 yes
C4 H4A Cl2 0.93 2.89 3.701(8) 146.8 3_656 yes
C1 H1A O2 0.93 2.58 3.427(7) 151.0 4_565 yes
N3 H3 S1 0.86 2.49 3.288(6) 155.2 3_657 yes
N1 H1 O2 0.86 2.51 3.279(7) 149.4 4_565 yes
O2 H2B N4 0.82 2.25 2.666(7) 112.1 . yes
O2 H2B Cl1 0.82 2.69 3.287(5) 130.9 1_556 yes
O1 H1B N2 0.82 1.89 2.604(7) 145.2 . yes
C11 H11A S1 0.93 2.79 3.664(7) 156.5 2_656 yes
C4 H4A Cl2 0.93 2.89 3.701(8) 146.8 3_656 yes
C1 H1A O2 0.93 2.58 3.427(7) 151.0 4_565 yes
N3 H3 S1 0.86 2.49 3.288(6) 155.2 3_657 yes
N1 H1 O2 0.86 2.51 3.279(7) 149.4 4_565 yes
O2 H2B N4 0.82 2.25 2.666(7) 112.1 . yes
O2 H2B Cl1 0.82 2.69 3.287(5) 130.9 1_556 yes
O1 H1B N2 0.82 1.89 2.604(7) 145.2 . yes
C11 H11A S1 0.93 2.79 3.664(7) 156.5 2_656 yes
C4 H4A Cl2 0.93 2.89 3.701(8) 146.8 3_656 yes
C1 H1A O2 0.93 2.58 3.427(7) 151.0 4_565 yes
N3 H3 S1 0.86 2.49 3.288(6) 155.2 3_657 yes
N1 H1 O2 0.86 2.51 3.279(7) 149.4 4_565 yes
O2 H2B N4 0.82 2.25 2.666(7) 112.1 . yes
O2 H2B Cl1 0.82 2.69 3.287(5) 130.9 1_556 yes
O1 H1B N2 0.82 1.89 2.604(7) 145.2 . yes
O1 H1B S1 0.82 3.04 3.755(6) 146.3 . yes
O1 H1B S1 0.82 3.04 3.755(6) 146.3 . yes
O1 H1B N2 0.82 1.89 2.604(7) 145.2 . yes
O2 H2B Cl1 0.82 2.69 3.287(5) 130.9 1_556 yes
O2 H2B N4 0.82 2.25 2.666(7) 112.1 . yes
N1 H1 O2 0.86 2.51 3.279(7) 149.4 4_565 yes
N3 H3 S1 0.86 2.49 3.288(6) 155.2 3_657 yes
C1 H1A O2 0.93 2.58 3.427(7) 151.0 4_565 yes
C4 H4A Cl2 0.93 2.89 3.701(8) 146.8 3_656 yes
C11 H11A S1 0.93 2.79 3.664(7) 156.5 2_656 yes
O1 H1B S1 0.82 3.04 3.755(6) 146.3 . yes
O1 H1B N2 0.82 1.89 2.604(7) 145.2 . yes
O2 H2B Cl1 0.82 2.69 3.287(5) 130.9 1_556 yes
O2 H2B N4 0.82 2.25 2.666(7) 112.1 . yes
N1 H1 O2 0.86 2.51 3.279(7) 149.4 4_565 yes
N3 H3 S1 0.86 2.49 3.288(6) 155.2 3_657 yes
C1 H1A O2 0.93 2.58 3.427(7) 151.0 4_565 yes
C4 H4A Cl2 0.93 2.89 3.701(8) 146.8 3_656 yes
C11 H11A S1 0.93 2.79 3.664(7) 156.5 2_656 yes
O1 H1B N2 0.82 1.89 2.604(7) 145.2 . yes
O2 H2B Cl1 0.82 2.69 3.287(5) 130.9 1_556 yes
O2 H2B N4 0.82 2.25 2.666(7) 112.1 . yes
N1 H1 O2 0.86 2.51 3.279(7) 149.4 4_565 yes
N3 H3 S1 0.86 2.49 3.288(6) 155.2 3_657 yes
C1 H1A O2 0.93 2.58 3.427(7) 151.0 4_565 yes
C4 H4A Cl2 0.93 2.89 3.701(8) 146.8 3_656 yes
C11 H11A S1 0.93 2.79 3.664(7) 156.5 2_656 yes
O1 H1B N2 0.82 1.89 2.604(7) 145.2 . yes
O2 H2B Cl1 0.82 2.69 3.287(5) 130.9 1_556 yes
O2 H2B N4 0.82 2.25 2.666(7) 112.1 . yes
N1 H1 O2 0.86 2.51 3.279(7) 149.4 4_565 yes
N3 H3 S1 0.86 2.49 3.288(6) 155.2 3_657 yes
C1 H1A O2 0.93 2.58 3.427(7) 151.0 4_565 yes
C4 H4A Cl2 0.93 2.89 3.701(8) 146.8 3_656 yes
C11 H11A S1 0.93 2.79 3.664(7) 156.5 2_656 yes
O1 H1B N2 0.82 1.89 2.604(7) 145.2 . yes
O2 H2B Cl1 0.82 2.69 3.287(5) 130.9 1_556 yes
O2 H2B N4 0.82 2.25 2.666(7) 112.1 . yes
N1 H1 O2 0.86 2.51 3.279(7) 149.4 4_565 yes
N3 H3 S1 0.86 2.49 3.288(6) 155.2 3_657 yes
C1 H1A O2 0.93 2.58 3.427(7) 151.0 4_565 yes
C4 H4A Cl2 0.93 2.89 3.701(8) 146.8 3_656 yes
C11 H11A S1 0.93 2.79 3.664(7) 156.5 2_656 yes
O1 H1B N2 0.82 1.89 2.604(7) 145.2 . yes
O2 H2B Cl1 0.82 2.69 3.287(5) 130.9 1_556 yes
O2 H2B N4 0.82 2.25 2.666(7) 112.1 . yes
N1 H1 O2 0.86 2.51 3.279(7) 149.4 4_565 yes
N3 H3 S1 0.86 2.49 3.288(6) 155.2 3_657 yes
C1 H1A O2 0.93 2.58 3.427(7) 151.0 4_565 yes
C4 H4A Cl2 0.93 2.89 3.701(8) 146.8 3_656 yes
C11 H11A S1 0.93 2.79 3.664(7) 156.5 2_656 yes
O1 H1B N2 0.82 1.89 2.604(7) 145.2 . yes
O2 H2B Cl1 0.82 2.69 3.287(5) 130.9 1_556 yes
O2 H2B N4 0.82 2.25 2.666(7) 112.1 . yes
N1 H1 O2 0.86 2.51 3.279(7) 149.4 4_565 yes
N3 H3 S1 0.86 2.49 3.288(6) 155.2 3_657 yes
C1 H1A O2 0.93 2.58 3.427(7) 151.0 4_565 yes
C4 H4A Cl2 0.93 2.89 3.701(8) 146.8 3_656 yes
C11 H11A S1 0.93 2.79 3.664(7) 156.5 2_656 yes
O1 H1B N2 0.82 1.89 2.604(7) 145.2 . yes
O2 H2B Cl1 0.82 2.69 3.287(5) 130.9 1_556 yes
O2 H2B N4 0.82 2.25 2.666(7) 112.1 . yes
N1 H1 O2 0.86 2.51 3.279(7) 149.4 4_565 yes
N3 H3 S1 0.86 2.49 3.288(6) 155.2 3_657 yes
C1 H1A O2 0.93 2.58 3.427(7) 151.0 4_565 yes
C4 H4A Cl2 0.93 2.89 3.701(8) 146.8 3_656 yes
C11 H11A S1 0.93 2.79 3.664(7) 156.5 2_656 yes
O1 H1B N2 0.82 1.89 2.604(7) 145.2 . yes
O2 H2B Cl1 0.82 2.69 3.287(5) 130.9 1_556 yes
O2 H2B N4 0.82 2.25 2.666(7) 112.1 . yes
N1 H1 O2 0.86 2.51 3.279(7) 149.4 4_565 yes
N3 H3 S1 0.86 2.49 3.288(6) 155.2 3_657 yes
C1 H1A O2 0.93 2.58 3.427(7) 151.0 4_565 yes
C4 H4A Cl2 0.93 2.89 3.701(8) 146.8 3_656 yes
C11 H11A S1 0.93 2.79 3.664(7) 156.5 2_656 yes
O1 H1B N2 0.82 1.89 2.604(7) 145.2 . yes
O2 H2B Cl1 0.82 2.69 3.287(5) 130.9 1_556 yes
O2 H2B N4 0.82 2.25 2.666(7) 112.1 . yes
N1 H1 O2 0.86 2.51 3.279(7) 149.4 4_565 yes
N3 H3 S1 0.86 2.49 3.288(6) 155.2 3_657 yes
C1 H1A O2 0.93 2.58 3.427(7) 151.0 4_565 yes
C4 H4A Cl2 0.93 2.89 3.701(8) 146.8 3_656 yes
C11 H11A S1 0.93 2.79 3.664(7) 156.5 2_656 yes

loop_
_geom_torsion_atom_site_label_1
_geom_torsion_atom_site_label_2
_geom_torsion_atom_site_label_3
_geom_torsion_atom_site_label_4
_geom_torsion
_geom_torsion_site_symmetry_1
_geom_torsion_site_symmetry_2
_geom_torsion_site_symmetry_3
_geom_torsion_site_symmetry_4
C15 N1 N2 C1 -167.0(6) . . . .
C15 N3 N4 C8 -159.1(6) . . . .
N1 N2 C1 C2 178.1(5) . . . .
N2 C1 C2 C7 177.0(6) . . . .
N2 C1 C2 C3 -5.5(10) . . . .
C7 C2 C3 O1 179.8(7) . . . .
C1 C2 C3 O1 2.1(11) . . . .
C7 C2 C3 C4 1.5(10) . . . .
C1 C2 C3 C4 -176.1(6) . . . .
O1 C3 C4 C5 -179.0(8) . . . .
C2 C3 C4 C5 -0.6(11) . . . .
C3 C4 C5 C6 -0.4(12) . . . .
C4 C5 C6 C7 0.4(11) . . . .
C5 C6 C7 C2 0.7(10) . . . .
C5 C6 C7 Cl1 -177.9(5) . . . .
C3 C2 C7 C6 -1.6(10) . . . .
C1 C2 C7 C6 176.0(6) . . . .
C3 C2 C7 Cl1 176.9(5) . . . .
C1 C2 C7 Cl1 -5.5(9) . . . .
N3 N4 C8 C9 -174.4(6) . . . .
N4 C8 C9 C10 14.9(10) . . . .
N4 C8 C9 C14 -167.0(7) . . . .
C14 C9 C10 O2 -179.6(6) . . . .
C8 C9 C10 O2 -1.4(10) . . . .
C14 C9 C10 C11 -2.0(10) . . . .
C8 C9 C10 C11 176.1(7) . . . .
O2 C10 C11 C12 179.3(7) . . . .
C9 C10 C11 C12 1.7(11) . . . .
C10 C11 C12 C13 0.7(12) . . . .
C11 C12 C13 C14 -2.6(12) . . . .
C12 C13 C14 C9 2.2(11) . . . .
C12 C13 C14 Cl2 178.0(6) . . . .
C10 C9 C14 C13 0.1(10) . . . .
C8 C9 C14 C13 -178.1(7) . . . .
C10 C9 C14 Cl2 -175.7(5) . . . .
C8 C9 C14 Cl2 6.1(9) . . . .
N2 N1 C15 N3 178.1(5) . . . .
N2 N1 C15 S1 -0.8(8) . . . .
N4 N3 C15 N1 10.1(9) . . . .
N4 N3 C15 S1 -171.0(5) . . . .
